data_2211278
loop_
_publ_author_name
'Deshpande, Megha S.'
'N\"ather, Christian'
'Bensch, Wolfgang'
'Kumbhar, Avinash S.'

_publ_section_title
;
 Bis(1,10-phenanthroline-5,6-dione) diaminoglyoxime
;
_journal_coeditor_code BH2052
_journal_issue 12
_journal_name_full 'Acta Crystallographica Section E'
_journal_page_first o5910
_journal_page_last o5912
_journal_paper_doi 10.1107/S1600536806049397
_journal_volume 62
_journal_year 2006
_chemical_formula_iupac '2C12 H6 N2 O2, C2 H6 N4 O2'
_chemical_formula_moiety '2(C12 H6 N2 O2), (C2 H6 N4 O2)'
_chemical_formula_sum 'C26 H18 N8 O6'
_chemical_formula_weight 538.48
_chemical_name_systematic
;
Bis(1,10-phenanthroline-5,6-dione) diaminoglyoxime
;
_space_group_IT_number 2
_symmetry_cell_setting triclinic
_symmetry_space_group_name_Hall '-P 1'
_symmetry_space_group_name_H-M 'P -1'
_atom_sites_solution_hydrogens geom
_atom_sites_solution_primary direct
_atom_sites_solution_secondary difmap
_audit_creation_method SHELXL97
_cell_angle_alpha 78.712(16)
_cell_angle_beta 81.427(15)
_cell_angle_gamma 68.269(15)
_cell_formula_units_Z 1
_cell_length_a 7.1513(8)
_cell_length_b 9.3637(14)
_cell_length_c 9.6271(12)
_cell_measurement_reflns_used 2741
_cell_measurement_temperature 220(2)
_cell_measurement_theta_max 28
_cell_measurement_theta_min 3.5
_cell_volume 585.18(15)
_computing_cell_refinement 'IPDS Program Package'
_computing_data_collection 'IPDS Program Package (Stoe & Cie, 1998)'
_computing_data_reduction 'IPDS Program Package'
_computing_molecular_graphics
;
SHELXTL (Bruker, 1998) and DIAMOND (Brandenburg, 1999)
;
_computing_publication_material SHELXTL
_computing_structure_refinement 'SHELXL97 (Sheldrick, 1997)'
_computing_structure_solution 'SHELXS97 (Sheldrick, 1997)'
_diffrn_ambient_temperature 220(2)
_diffrn_measured_fraction_theta_full 0.958
_diffrn_measured_fraction_theta_max 0.958
_diffrn_measurement_device_type 'Stoe IPDS-1'
_diffrn_measurement_method \f
_diffrn_radiation_monochromator graphite
_diffrn_radiation_source 'fine-focus sealed tube'
_diffrn_radiation_type MoK\a
_diffrn_radiation_wavelength 0.71073
_diffrn_reflns_av_R_equivalents 0.0399
_diffrn_reflns_av_sigmaI/netI 0.0446
_diffrn_reflns_limit_h_max 8
_diffrn_reflns_limit_h_min -8
_diffrn_reflns_limit_k_max 11
_diffrn_reflns_limit_k_min -11
_diffrn_reflns_limit_l_max 11
_diffrn_reflns_limit_l_min -11
_diffrn_reflns_number 3472
_diffrn_reflns_theta_full 25.03
_diffrn_reflns_theta_max 25.03
_diffrn_reflns_theta_min 3.16
_diffrn_standards_decay_% <1
_diffrn_standards_interval_count 0
_diffrn_standards_interval_time 0
_diffrn_standards_number 0
_exptl_absorpt_coefficient_mu 0.113
_exptl_absorpt_correction_type none
_exptl_crystal_colour red
_exptl_crystal_density_diffrn 1.528
_exptl_crystal_density_method 'not measured'
_exptl_crystal_description block
_exptl_crystal_F_000 278
_exptl_crystal_size_max 0.30
_exptl_crystal_size_mid 0.15
_exptl_crystal_size_min 0.15
_refine_diff_density_max 0.240
_refine_diff_density_min -0.200
_refine_ls_extinction_method none
_refine_ls_goodness_of_fit_ref 0.977
_refine_ls_hydrogen_treatment constr
_refine_ls_matrix_type full
_refine_ls_number_parameters 181
_refine_ls_number_reflns 1991
_refine_ls_number_restraints 0
_refine_ls_restrained_S_all 0.977
_refine_ls_R_factor_all 0.0716
_refine_ls_R_factor_gt 0.0476
_refine_ls_shift/su_max 0.000
_refine_ls_shift/su_mean 0.000
_refine_ls_structure_factor_coef Fsqd
_refine_ls_weighting_details 'calc w=1/[\s^2^(Fo^2^)+(0.0876P)^2^] where P=(Fo^2^+2Fc^2^)/3'
_refine_ls_weighting_scheme calc
_refine_ls_wR_factor_gt 0.1237
_refine_ls_wR_factor_ref 0.1363
_reflns_number_gt 1395
_reflns_number_total 1991
_reflns_threshold_expression I>2\s(I)
_cod_data_source_file bh2052.cif
_cod_data_source_block I
_cod_original_cell_volume 585.18(13)
_cod_database_code 2211278
_cod_database_fobs_code 2211278

loop_
_symmetry_equiv_pos_as_xyz
'x, y, z'
'-x, -y, -z'

loop_
_atom_site_type_symbol
_atom_site_label
_atom_site_fract_x
_atom_site_fract_y
_atom_site_fract_z
_atom_site_U_iso_or_equiv
_atom_site_adp_type
_atom_site_calc_flag
_atom_site_refinement_flags
_atom_site_occupancy
O O1 -0.0596(2) 0.39276(18) 0.77530(17) 0.0469(5) Uani d . 1
O O2 0.1168(3) 0.1953(2) 0.58301(16) 0.0538(5) Uani d . 1
N N1 0.2401(3) -0.0160(2) 1.14428(18) 0.0369(5) Uani d . 1
N N2 0.4397(3) -0.2012(2) 0.95105(18) 0.0349(4) Uani d . 1
C C1 0.0466(3) 0.2604(2) 0.8161(2) 0.0330(5) Uani d . 1
C C2 0.0791(3) 0.1982(2) 0.9673(2) 0.0296(5) Uani d . 1
C C3 -0.0183(4) 0.2898(3) 1.0729(3) 0.0414(6) Uani d . 1
H H3 -0.1058 0.3928 1.0491 0.050 Uiso calc R 1
C C4 0.0155(4) 0.2272(3) 1.2118(3) 0.0484(6) Uani d . 1
H H4 -0.0483 0.2866 1.2851 0.058 Uiso calc R 1
C C5 0.1447(4) 0.0757(3) 1.2424(2) 0.0464(6) Uani d . 1
H H5 0.1671 0.0343 1.3381 0.056 Uiso calc R 1
C C6 0.2083(3) 0.0460(2) 1.0079(2) 0.0274(5) Uani d . 1
C C7 0.3172(3) -0.0578(2) 0.9010(2) 0.0277(5) Uani d . 1
C C8 0.5392(4) -0.2962(3) 0.8578(3) 0.0451(6) Uani d . 1
H H8 0.6241 -0.3970 0.8925 0.054 Uiso calc R 1
C C9 0.5255(4) -0.2559(3) 0.7116(3) 0.0464(6) Uani d . 1
H H9 0.6011 -0.3265 0.6492 0.056 Uiso calc R 1
C C10 0.3983(4) -0.1099(3) 0.6613(2) 0.0406(6) Uani d . 1
H H10 0.3832 -0.0794 0.5634 0.049 Uiso calc R 1
C C11 0.2917(3) -0.0071(2) 0.7566(2) 0.0303(5) Uani d . 1
C C12 0.1518(3) 0.1506(2) 0.7064(2) 0.0343(5) Uani d . 1
O O3 0.4122(3) 0.3105(2) 0.75937(17) 0.0543(5) Uani d . 1
H H1O1 0.4965 0.2558 0.8165 0.081 Uiso d R 1
N N3 0.5422(3) 0.3635(2) 0.65360(19) 0.0427(5) Uani d . 1
H H1N3 0.1713 0.4667 0.6103 0.064 Uiso d R 1
H H2N3 0.1855 0.5876 0.4807 0.064 Uiso d R 1
N N4 0.2380(3) 0.5176(2) 0.55172(19) 0.0421(5) Uani d . 1
C C13 0.4401(3) 0.4660(2) 0.5576(2) 0.0315(5) Uani d . 1

loop_
_atom_site_aniso_label
_atom_site_aniso_U_11
_atom_site_aniso_U_22
_atom_site_aniso_U_33
_atom_site_aniso_U_12
_atom_site_aniso_U_13
_atom_site_aniso_U_23
O1 0.0374(9) 0.0316(9) 0.0574(10) -0.0008(7) -0.0109(7) 0.0086(7)
O2 0.0679(13) 0.0519(10) 0.0327(9) -0.0121(9) -0.0220(8) 0.0091(7)
N1 0.0401(11) 0.0429(11) 0.0288(9) -0.0176(9) -0.0101(7) 0.0031(8)
N2 0.0303(10) 0.0268(9) 0.0419(10) -0.0042(8) -0.0099(8) 0.0013(7)
C1 0.0247(11) 0.0285(11) 0.0425(12) -0.0076(9) -0.0101(9) 0.0044(9)
C2 0.0252(10) 0.0291(10) 0.0351(11) -0.0106(9) -0.0041(8) -0.0026(8)
C3 0.0317(12) 0.0372(12) 0.0566(14) -0.0114(10) 0.0000(10) -0.0146(10)
C4 0.0464(15) 0.0648(17) 0.0454(13) -0.0279(14) 0.0075(11) -0.0262(12)
C5 0.0529(15) 0.0677(17) 0.0284(11) -0.0320(14) -0.0037(10) -0.0083(11)
C6 0.0252(10) 0.0300(10) 0.0282(10) -0.0113(9) -0.0082(8) 0.0008(8)
C7 0.0225(10) 0.0260(10) 0.0335(10) -0.0079(8) -0.0077(8) 0.0007(8)
C8 0.0341(13) 0.0302(12) 0.0644(15) -0.0017(10) -0.0099(11) -0.0070(11)
C9 0.0360(13) 0.0452(14) 0.0594(15) -0.0088(11) -0.0012(11) -0.0243(11)
C10 0.0400(13) 0.0500(14) 0.0355(11) -0.0180(12) -0.0033(9) -0.0103(10)
C11 0.0293(11) 0.0313(11) 0.0308(10) -0.0114(9) -0.0072(8) -0.0007(8)
C12 0.0342(12) 0.0350(12) 0.0319(11) -0.0124(10) -0.0118(9) 0.0065(9)
O3 0.0429(10) 0.0670(12) 0.0475(9) -0.0269(9) -0.0218(8) 0.0324(8)
N3 0.0425(11) 0.0449(11) 0.0385(10) -0.0198(10) -0.0149(8) 0.0161(8)
N4 0.0357(11) 0.0432(11) 0.0370(10) -0.0085(9) -0.0091(8) 0.0113(8)
C13 0.0347(11) 0.0265(10) 0.0318(10) -0.0086(9) -0.0108(8) 0.0004(8)

loop_
_atom_type_symbol
_atom_type_description
_atom_type_scat_dispersion_real
_atom_type_scat_dispersion_imag
_atom_type_scat_source
C C 0.0033 0.0016 'International Tables Vol C Tables 4.2.6.8 and 6.1.1.4'
H H 0.0000 0.0000 'International Tables Vol C Tables 4.2.6.8 and 6.1.1.4'
N N 0.0061 0.0033 'International Tables Vol C Tables 4.2.6.8 and 6.1.1.4'
O O 0.0106 0.0060 'International Tables Vol C Tables 4.2.6.8 and 6.1.1.4'

loop_
_geom_angle_atom_site_label_1
_geom_angle_atom_site_label_2
_geom_angle_atom_site_label_3
_geom_angle_site_symmetry_3
_geom_angle
C5 N1 C6 . 117.1(2)
C8 N2 C7 . 117.77(18)
O1 C1 C2 . 123.2(2)
O1 C1 C12 . 118.90(19)
C2 C1 C12 . 117.86(17)
C3 C2 C6 . 118.37(19)
C3 C2 C1 . 120.82(19)
C6 C2 C1 . 120.81(18)
C4 C3 C2 . 118.9(2)
C4 C3 H3 . 120.5
C2 C3 H3 . 120.5
C3 C4 C5 . 118.8(2)
C3 C4 H4 . 120.6
C5 C4 H4 . 120.6
N1 C5 C4 . 124.0(2)
N1 C5 H5 . 118.0
C4 C5 H5 . 118.0
N1 C6 C2 . 122.77(19)
N1 C6 C7 . 115.99(17)
C2 C6 C7 . 121.23(17)
N2 C7 C11 . 122.50(18)
N2 C7 C6 . 116.53(17)
C11 C7 C6 . 120.97(17)
N2 C8 C9 . 124.0(2)
N2 C8 H8 . 118.0
C9 C8 H8 . 118.0
C10 C9 C8 . 117.9(2)
C10 C9 H9 . 121.0
C8 C9 H9 . 121.0
C9 C10 C11 . 119.4(2)
C9 C10 H10 . 120.3
C11 C10 H10 . 120.3
C10 C11 C7 . 118.33(19)
C10 C11 C12 . 120.93(18)
C7 C11 C12 . 120.73(18)
O2 C12 C11 . 122.6(2)
O2 C12 C1 . 119.19(18)
C11 C12 C1 . 118.25(17)
N3 O3 H1O1 . 98.7
C13 N3 O3 . 110.48(19)
C13 N4 H1N3 . 117.3
C13 N4 H2N3 . 118.4
H1N3 N4 H2N3 . 123.3
N3 C13 N4 . 126.7(2)
N3 C13 C13 2_666 115.5(2)
N4 C13 C13 2_666 117.8(2)

loop_
_geom_bond_atom_site_label_1
_geom_bond_atom_site_label_2
_geom_bond_site_symmetry_2
_geom_bond_distance
O1 C1 . 1.212(3)
O2 C12 . 1.211(2)
N1 C5 . 1.336(3)
N1 C6 . 1.343(2)
N2 C8 . 1.326(3)
N2 C7 . 1.343(3)
C1 C2 . 1.476(3)
C1 C12 . 1.534(3)
C2 C3 . 1.394(3)
C2 C6 . 1.397(3)
C3 C4 . 1.370(3)
C3 H3 . 0.9400
C4 C5 . 1.379(4)
C4 H4 . 0.9400
C5 H5 . 0.9400
C6 C7 . 1.484(3)
C7 C11 . 1.395(3)
C8 C9 . 1.393(3)
C8 H8 . 0.9400
C9 C10 . 1.372(3)
C9 H9 . 0.9400
C10 C11 . 1.394(3)
C10 H10 . 0.9400
C11 C12 . 1.478(3)
O3 N3 . 1.417(3)
O3 H1O1 . 0.8300
N3 C13 . 1.283(3)
N4 C13 . 1.350(3)
N4 H1N3 . 0.8701
N4 H2N3 . 0.8701
C13 C13 2_666 1.487(4)

loop_
_geom_hbond_atom_site_label_D
_geom_hbond_atom_site_label_H
_geom_hbond_atom_site_label_A
_geom_hbond_site_symmetry_A
_geom_hbond_distance_DH
_geom_hbond_distance_HA
_geom_hbond_distance_DA
_geom_hbond_angle_DHA
_geom_hbond_publ_flag
O3 H1O1 N2 2_657 0.83 2.27 2.984(2) 144.1 yes
O3 H1O1 N1 2_657 0.83 2.34 3.043(3) 142.7 yes
N4 H1N3 O1 . 0.87 2.32 3.166(3) 165.7 yes
N4 H2N3 O2 2_566 0.87 2.42 3.149(3) 142.2 yes
